data_7120894
loop_
_publ_author_name
'Wan, Xiaobing'
'Chen, Jijun'
'Long, Wenhao'
'Fang, Shangwen'
'Yang, Yonggang'

_publ_section_title
;
 Interception of Amide Ylides with Sulfonamides: Synthesis of
 (E)-N-Sulfonyl Amidines Catalyzed by Zn(OTf)2
;
_journal_name_full 'Chemical Communications'
_journal_paper_doi 10.1039/C7CC07364J
_journal_year 2017
_chemical_formula_moiety 'C17 H18 N2 O2 S'
_chemical_formula_sum 'C17 H18 N2 O2 S'
_chemical_formula_weight 314.39
_chemical_name_systematic
; 
 ? 
;
_space_group_IT_number 14
_symmetry_cell_setting monoclinic
_symmetry_space_group_name_Hall '-P 2yn'
_symmetry_space_group_name_H-M 'P 1 21/n 1'
_atom_sites_solution_hydrogens geom
_atom_sites_solution_primary direct
_atom_sites_solution_secondary difmap
_audit_creation_method SHELXL-97
_audit_update_record
;
2017-08-01 deposited with the CCDC.
2017-11-22 downloaded from the CCDC.
;
_cell_angle_alpha 90.00
_cell_angle_beta 105.575(2)
_cell_angle_gamma 90.00
_cell_formula_units_Z 4
_cell_length_a 12.3640(7)
_cell_length_b 7.4331(4)
_cell_length_c 16.5987(9)
_cell_measurement_reflns_used 9902
_cell_measurement_temperature 120(2)
_cell_measurement_theta_max 31.46
_cell_measurement_theta_min 2.39
_cell_volume 1469.45(14)
_computing_cell_refinement 'Bruker SAINT'
_computing_data_collection 'Bruker APEX2'
_computing_data_reduction 'Bruker SAINT'
_computing_molecular_graphics 'Bruker SHELXTL'
_computing_publication_material 'Bruker SHELXTL'
_computing_structure_refinement 'SHELXL-97 (Sheldrick, 1997)'
_computing_structure_solution 'SHELXS-97 (Sheldrick, 1990)'
_diffrn_ambient_temperature 120(2)
_diffrn_measured_fraction_theta_full 0.999
_diffrn_measured_fraction_theta_max 0.999
_diffrn_measurement_device_type 'Bruker APEX-II CCD'
_diffrn_measurement_method 'phi and omega scans'
_diffrn_radiation_monochromator graphite
_diffrn_radiation_source 'fine-focus sealed tube'
_diffrn_radiation_type MoK\a
_diffrn_radiation_wavelength 0.71073
_diffrn_reflns_av_R_equivalents 0.0547
_diffrn_reflns_av_sigmaI/netI 0.0302
_diffrn_reflns_limit_h_max 14
_diffrn_reflns_limit_h_min -14
_diffrn_reflns_limit_k_max 9
_diffrn_reflns_limit_k_min -9
_diffrn_reflns_limit_l_max 20
_diffrn_reflns_limit_l_min -20
_diffrn_reflns_number 19816
_diffrn_reflns_theta_full 25.50
_diffrn_reflns_theta_max 25.50
_diffrn_reflns_theta_min 1.84
_exptl_absorpt_coefficient_mu 0.229
_exptl_absorpt_correction_T_max 0.9774
_exptl_absorpt_correction_T_min 0.9555
_exptl_absorpt_correction_type multi-scan
_exptl_absorpt_process_details
;
CrysAlisPro, Agilent Technologies,
Version 1.171.36.32 (release 02-08-2013 CrysAlis171 .NET)
(compiled Aug  2 2013,16:46:58)
Empirical absorption correction using spherical harmonics,
 implemented in SCALE3 ABSPACK scaling algorithm.
;
_exptl_crystal_colour colourless
_exptl_crystal_density_diffrn 1.421
_exptl_crystal_density_method none
_exptl_crystal_description block
_exptl_crystal_F_000 664
_exptl_crystal_size_max 0.20
_exptl_crystal_size_mid 0.15
_exptl_crystal_size_min 0.10
_refine_diff_density_max 0.368
_refine_diff_density_min -0.516
_refine_diff_density_rms 0.094
_refine_ls_extinction_method none
_refine_ls_goodness_of_fit_ref 1.188
_refine_ls_hydrogen_treatment mixed
_refine_ls_matrix_type full
_refine_ls_number_parameters 200
_refine_ls_number_reflns 2716
_refine_ls_number_restraints 0
_refine_ls_restrained_S_all 1.188
_refine_ls_R_factor_all 0.0395
_refine_ls_R_factor_gt 0.0328
_refine_ls_shift/su_max 0.001
_refine_ls_shift/su_mean 0.000
_refine_ls_structure_factor_coef Fsqd
_refine_ls_weighting_details 'calc w=1/[\s^2^(Fo^2^)+(0.0548P)^2^+0.6521P] where P=(Fo^2^+2Fc^2^)/3'
_refine_ls_weighting_scheme calc
_refine_ls_wR_factor_gt 0.0940
_refine_ls_wR_factor_ref 0.1085
_reflns_number_gt 2434
_reflns_number_total 2716
_reflns_threshold_expression >2sigma(I)
_cod_data_source_file c7cc07364j2.cif
_cod_data_source_block lhh2
_cod_depositor_comments
;
The following automatic conversions were performed:

'_symmetry_cell_setting' value 'Monoclinic' changed to 'monoclinic'
according to
/home/data/users/saulius/crontab/automatic-downloads/rss-feeds/RSC/lib/dictionaries/cif_core.dic
dictionary named 'cif_core.dic' version 2.4.2 from 2011-04-26.

Automatic conversion script
Id: cif_fix_values 4973 2017-02-22 13:04:09Z antanas 
;
_cod_original_sg_symbol_H-M P2(1)/n
_cod_database_code 7120894

loop_
_symmetry_equiv_pos_as_xyz
'x, y, z'
'-x+1/2, y+1/2, -z+1/2'
'-x, -y, -z'
'x-1/2, -y-1/2, z-1/2'

loop_
_atom_site_label
_atom_site_type_symbol
_atom_site_fract_x
_atom_site_fract_y
_atom_site_fract_z
_atom_site_U_iso_or_equiv
_atom_site_adp_type
_atom_site_occupancy
_atom_site_symmetry_multiplicity
_atom_site_calc_flag
_atom_site_refinement_flags
S1 S -0.06302(3) 0.32855(6) 0.11770(3) 0.01381(16) Uani 1 1 d .
O1 O -0.08562(10) 0.27302(17) 0.03166(7) 0.0180(3) Uani 1 1 d .
O2 O -0.09686(10) 0.20776(17) 0.17424(8) 0.0183(3) Uani 1 1 d .
N1 N 0.07001(12) 0.3754(2) 0.14649(9) 0.0144(3) Uani 1 1 d .
N2 N 0.23294(12) 0.4294(2) 0.25206(9) 0.0143(3) Uani 1 1 d .
C1 C 0.12107(15) 0.3989(2) 0.22564(11) 0.0136(4) Uani 1 1 d .
C2 C 0.07398(15) 0.3931(3) 0.30020(11) 0.0170(4) Uani 1 1 d .
H2A H 0.0533 0.2686 0.3112 0.020 Uiso 1 1 calc R
H2B H 0.0066 0.4705 0.2911 0.020 Uiso 1 1 calc R
C3 C 0.16826(15) 0.4633(3) 0.37281(11) 0.0191(4) Uani 1 1 d .
H3A H 0.1569 0.5921 0.3834 0.023 Uiso 1 1 calc R
H3B H 0.1722 0.3942 0.4245 0.023 Uiso 1 1 calc R
C4 C 0.27437(15) 0.4368(3) 0.34439(11) 0.0178(4) Uani 1 1 d .
H4A H 0.3270 0.5384 0.3625 0.021 Uiso 1 1 calc R
H4B H 0.3128 0.3234 0.3670 0.021 Uiso 1 1 calc R
C5 C 0.31083(14) 0.4275(2) 0.20254(11) 0.0141(4) Uani 1 1 d .
C6 C 0.42229(15) 0.3828(2) 0.24105(11) 0.0178(4) Uani 1 1 d .
H6 H 0.4442 0.3543 0.2990 0.021 Uiso 1 1 calc R
C7 C 0.50149(15) 0.3794(3) 0.19573(12) 0.0200(4) Uani 1 1 d .
H7 H 0.5772 0.3491 0.2226 0.024 Uiso 1 1 calc R
C8 C 0.47022(16) 0.4204(3) 0.11108(12) 0.0202(4) Uani 1 1 d .
H8 H 0.5239 0.4158 0.0796 0.024 Uiso 1 1 calc R
C9 C 0.35973(15) 0.4681(3) 0.07276(12) 0.0188(4) Uani 1 1 d .
H9 H 0.3386 0.4982 0.0150 0.023 Uiso 1 1 calc R
C10 C 0.27997(15) 0.4726(2) 0.11751(11) 0.0156(4) Uani 1 1 d .
H10 H 0.2048 0.5061 0.0907 0.019 Uiso 1 1 calc R
C11 C -0.33395(16) 1.0130(3) 0.10169(12) 0.0213(4) Uani 1 1 d .
H11A H -0.4111 0.9843 0.0703 0.032 Uiso 1 1 calc R
H11B H -0.3040 1.1070 0.0722 0.032 Uiso 1 1 calc R
H11C H -0.3334 1.0560 0.1576 0.032 Uiso 1 1 calc R
C12 C -0.26215(15) 0.8468(2) 0.10933(11) 0.0161(4) Uani 1 1 d .
C13 C -0.17572(15) 0.8358(2) 0.06969(11) 0.0157(4) Uani 1 1 d .
H13 H -0.1599 0.9369 0.0397 0.019 Uiso 1 1 calc R
C14 C -0.11305(15) 0.6809(2) 0.07340(11) 0.0149(4) Uani 1 1 d .
H14 H -0.0556 0.6744 0.0453 0.018 Uiso 1 1 calc R
C15 C -0.13488(14) 0.5343(2) 0.11868(10) 0.0139(4) Uani 1 1 d .
C16 C -0.21832(15) 0.5428(2) 0.16034(11) 0.0158(4) Uani 1 1 d .
H16 H -0.2320 0.4431 0.1920 0.019 Uiso 1 1 calc R
C17 C -0.28164(15) 0.6994(2) 0.15506(11) 0.0158(4) Uani 1 1 d .
H17 H -0.3391 0.7057 0.1832 0.019 Uiso 1 1 calc R

loop_
_atom_site_aniso_label
_atom_site_aniso_U_11
_atom_site_aniso_U_22
_atom_site_aniso_U_33
_atom_site_aniso_U_23
_atom_site_aniso_U_13
_atom_site_aniso_U_12
S1 0.0110(2) 0.0165(3) 0.0135(3) -0.00093(16) 0.00254(17) -0.00056(16)
O1 0.0157(7) 0.0223(7) 0.0152(6) -0.0042(5) 0.0025(5) -0.0015(5)
O2 0.0166(7) 0.0181(7) 0.0201(7) 0.0023(5) 0.0048(5) -0.0016(5)
N1 0.0112(8) 0.0182(8) 0.0133(7) -0.0007(6) 0.0025(6) -0.0003(6)
N2 0.0130(8) 0.0172(8) 0.0115(7) 0.0002(6) 0.0011(6) 0.0002(6)
C1 0.0147(9) 0.0097(8) 0.0168(9) 0.0007(7) 0.0048(7) 0.0010(7)
C2 0.0171(9) 0.0202(9) 0.0145(9) -0.0006(7) 0.0054(7) -0.0006(7)
C3 0.0222(10) 0.0209(10) 0.0141(9) -0.0017(7) 0.0047(7) -0.0023(8)
C4 0.0180(9) 0.0218(10) 0.0117(9) 0.0003(7) 0.0008(7) -0.0035(7)
C5 0.0136(9) 0.0121(8) 0.0161(9) -0.0020(7) 0.0030(7) -0.0018(7)
C6 0.0155(9) 0.0182(9) 0.0171(9) 0.0005(7) -0.0002(7) -0.0008(7)
C7 0.0120(9) 0.0201(10) 0.0251(10) -0.0011(8) 0.0004(7) -0.0003(7)
C8 0.0151(9) 0.0239(10) 0.0233(10) -0.0050(8) 0.0080(8) -0.0041(8)
C9 0.0175(9) 0.0218(10) 0.0166(9) -0.0025(7) 0.0036(7) -0.0051(7)
C10 0.0131(9) 0.0163(9) 0.0159(9) -0.0011(7) 0.0016(7) -0.0022(7)
C11 0.0208(10) 0.0236(10) 0.0199(9) 0.0000(8) 0.0061(8) 0.0030(8)
C12 0.0132(9) 0.0206(10) 0.0123(8) -0.0042(7) -0.0002(7) -0.0012(7)
C13 0.0145(9) 0.0197(10) 0.0113(8) 0.0000(7) 0.0009(7) -0.0034(7)
C14 0.0119(9) 0.0208(10) 0.0121(8) -0.0025(7) 0.0033(7) -0.0027(7)
C15 0.0102(8) 0.0178(9) 0.0120(8) -0.0025(7) 0.0000(7) -0.0006(7)
C16 0.0150(9) 0.0191(9) 0.0131(8) -0.0005(7) 0.0035(7) -0.0034(7)
C17 0.0126(9) 0.0224(9) 0.0130(8) -0.0034(7) 0.0046(7) -0.0025(7)

loop_
_atom_type_symbol
_atom_type_description
_atom_type_scat_dispersion_real
_atom_type_scat_dispersion_imag
_atom_type_scat_source
C C 0.0033 0.0016 'International Tables Vol C Tables 4.2.6.8 and 6.1.1.4'
H H 0.0000 0.0000 'International Tables Vol C Tables 4.2.6.8 and 6.1.1.4'
N N 0.0061 0.0033 'International Tables Vol C Tables 4.2.6.8 and 6.1.1.4'
O O 0.0106 0.0060 'International Tables Vol C Tables 4.2.6.8 and 6.1.1.4'
S S 0.1246 0.1234 'International Tables Vol C Tables 4.2.6.8 and 6.1.1.4'

loop_
_geom_angle_atom_site_label_1
_geom_angle_atom_site_label_2
_geom_angle_atom_site_label_3
_geom_angle
O2 S1 O1 117.05(8)
O2 S1 N1 113.00(8)
O1 S1 N1 105.37(7)
O2 S1 C15 107.35(8)
O1 S1 C15 107.00(8)
N1 S1 C15 106.47(8)
C1 N1 S1 120.16(12)
C1 N2 C5 127.01(14)
C1 N2 C4 112.40(14)
C5 N2 C4 119.87(14)
N1 C1 N2 121.58(16)
N1 C1 C2 129.36(16)
N2 C1 C2 109.03(15)
C1 C2 C3 104.94(15)
C4 C3 C2 104.48(14)
N2 C4 C3 103.79(14)
C6 C5 C10 119.17(16)
C6 C5 N2 118.42(16)
C10 C5 N2 122.40(15)
C7 C6 C5 120.71(17)
C6 C7 C8 120.02(17)
C7 C8 C9 119.48(17)
C10 C9 C8 120.98(17)
C9 C10 C5 119.61(16)
C17 C12 C13 118.49(17)
C17 C12 C11 120.50(16)
C13 C12 C11 121.01(17)
C14 C13 C12 121.19(17)
C13 C14 C15 119.33(16)
C16 C15 C14 120.72(17)
C16 C15 S1 119.06(14)
C14 C15 S1 120.07(13)
C15 C16 C17 119.16(17)
C12 C17 C16 121.07(16)

loop_
_geom_bond_atom_site_label_1
_geom_bond_atom_site_label_2
_geom_bond_distance
S1 O2 1.4397(13)
S1 O1 1.4400(13)
S1 N1 1.6226(15)
S1 C15 1.7707(18)
N1 C1 1.308(2)
N2 C1 1.353(2)
N2 C5 1.424(2)
N2 C4 1.481(2)
C1 C2 1.503(2)
C2 C3 1.526(2)
C3 C4 1.522(3)
C5 C6 1.395(2)
C5 C10 1.400(2)
C6 C7 1.386(3)
C7 C8 1.387(3)
C8 C9 1.389(3)
C9 C10 1.385(3)
C11 C12 1.507(3)
C12 C17 1.390(3)
C12 C13 1.400(3)
C13 C14 1.380(3)
C14 C15 1.391(2)
C15 C16 1.389(2)
C16 C17 1.392(3)
